data_2005269
loop_
_publ_author_name
'Zhou, X.'
'Ma, H.'
'Wu, Z.'
'You, X.'
'Xu, Z.'
'Zhang, Y.'
'Huang, X.'

_publ_section_title
;
 Benzophenone Adduct of Tris(cyclopentadienyl)dysprosium
;
_journal_issue 8
_journal_name_full 'Acta Crystallographica Section C'
_journal_page_first 1875
_journal_page_last 1877
_journal_paper_doi 10.1107/S0108270196002934
_journal_volume 52
_journal_year 1996
_chemical_formula_iupac '[Dy (C5 H5)3 (C13 H10 O1)]'
_chemical_formula_sum 'C28 H25 Dy O'
_chemical_formula_weight 540
_space_group_IT_number 2
_symmetry_cell_setting triclinic
_symmetry_space_group_name_Hall '-P 1'
_symmetry_space_group_name_H-M 'P -1'
_atom_type_scat_source IntTabIV
_cell_angle_alpha 111.27(2)
_cell_angle_beta 102.06(3)
_cell_angle_gamma 99.81(5)
_cell_formula_units_Z 2
_cell_length_a 8.387(8)
_cell_length_b 12.111(2)
_cell_length_c 12.619(2)
_cell_measurement_reflns_used 25
_cell_measurement_temperature 296
_cell_measurement_theta_max 14.92
_cell_measurement_theta_min 13.94
_cell_volume 1124.7(12)
_computing_cell_refinement 'CAD-4 Software'
_computing_data_collection 'CAD-4 Software (Enraf-Nonius, 1989)'
_computing_data_reduction 'TEXSAN PROCESS HKL'
_computing_molecular_graphics 'ORTEPII (Johnson, 1976) in TEXSAN'
_computing_structure_refinement 'TEXSAN LS'
_computing_structure_solution 'DIRDIF in TEXSAN'
_diffrn_measurement_device 'Enraf-Nonius CAD-4'
_diffrn_measurement_method \w/2\q
_diffrn_radiation_type MoK\a
_diffrn_radiation_wavelength 0.71073
_diffrn_reflns_av_R_equivalents 0.01
_diffrn_reflns_limit_h_max 9
_diffrn_reflns_limit_h_min 0
_diffrn_reflns_limit_k_max 14
_diffrn_reflns_limit_k_min -14
_diffrn_reflns_limit_l_max 15
_diffrn_reflns_limit_l_min -15
_diffrn_reflns_number 4229
_diffrn_reflns_theta_max 25
_diffrn_standards_decay_% 1.1
_diffrn_standards_interval_count 300
_diffrn_standards_interval_time 60
_diffrn_standards_number 3
_exptl_absorpt_coefficient_mu 3.367
_exptl_absorpt_correction_T_max 1.000
_exptl_absorpt_correction_T_min 0.798
_exptl_absorpt_correction_type 'empirical via \y scan (TEXSAN; Molecular Structure Corporation, 1987)'
_exptl_crystal_colour red
_exptl_crystal_density_diffrn 1.59
_exptl_crystal_density_method 'not measured'
_exptl_crystal_description prism
_exptl_crystal_size_max 0.52
_exptl_crystal_size_mid 0.40
_exptl_crystal_size_min 0.20
_refine_diff_density_max 1.28
_refine_diff_density_min -1.53
_refine_ls_extinction_coef 8.90E-7
_refine_ls_extinction_method 'type 2, Gaussian isotropic (Zachariasen, 1967)'
_refine_ls_goodness_of_fit_obs 1.34
_refine_ls_hydrogen_treatment noref
_refine_ls_number_parameters 272
_refine_ls_number_reflns 3640
_refine_ls_R_factor_obs 0.030
_refine_ls_shift/esd_max 0.02
_refine_ls_structure_factor_coef F
_refine_ls_weighting_details 'w = 1/\s^2^(F)'
_refine_ls_weighting_scheme calc
_refine_ls_wR_factor_obs 0.039
_reflns_number_observed 3921
_reflns_number_total 3931
_reflns_observed_criterion I>3\s(I)
_cod_data_source_file kh1066.cif
_cod_data_source_block kh1066a
_cod_depositor_comments
;
The following automatic conversions were performed:

'_refine_ls_weighting_scheme' value 'w = 1/\s^2^(F)' was changed to
'calc'. New tag '_refine_ls_weighting_details' was created. The value
of the new tag was set to 'w = 1/\s^2^(F)'.

Automatic conversion script
Id: cif_fix_values 3143 2015-03-26 13:38:13Z robertas 
;
_cod_original_cell_volume 1125.0(10)
_cod_database_code 2005269

loop_
_symmetry_equiv_pos_as_xyz
x,y,z
-x,-y,-z

loop_
_atom_site_label
_atom_site_fract_x
_atom_site_fract_y
_atom_site_fract_z
_atom_site_B_iso_or_equiv
Dy .36506(2) .65574(2) .84567(2) 2.80(1)
O .3014(5) .7852(3) .7478(3) 4.2(1)
C .2649(5) .8370(4) .6824(4) 3.0(1)
C(11) .6332(9) .6791(9) .7547(8) 7.0(3)
C(12) .6936(8) .7549(6) .8701(8) 6.5(3)
C(13) .7011(8) .679(1) .9302(8) 8.1(3)
C(14) .635(1) .5615(9) .850(1) 8.6(4)
C(15) .5999(9) .5624(8) .744(1) 8.3(3)
C(21) .4346(8) .7354(6) 1.0872(5) 5.6(2)
C(22) .4812(9) .8442(6) 1.0721(5) 5.9(2)
C(23) .3346(8) .8661(5) 1.0173(5) 5.1(2)
C(24) .1963(8) .7718(6) .9988(5) 4.8(2)
C(25) .2602(8) .6919(5) 1.0428(5) 4.9(2)
C(31) .0388(8) .5115(7) .7655(7) 6.7(2)
C(32) .0627(8) .5356(6) .6731(7) 6.6(2)
C(33) .173(1) .4759(8) .6322(6) 7.2(3)
C(34) .2180(8) .4148(6) .7015(8) 6.8(2)
C(35) .1374(9) .4374(6) .7831(6) 6.1(2)
C(41) .3447(5) .8254(4) .5852(4) 3.1(1)
C(42) .2482(6) .7636(4) .4675(4) 3.9(1)
C(43) .3238(7) .7545(5) .3782(4) 4.4(2)
C(44) .4905(7) .8074(5) .4063(5) 4.8(2)
C(45) .5881(8) .8663(7) .5221(5) 6.6(2)
C(46) .5163(7) .8758(6) .6121(5) 5.6(2)
C(51) .1492(5) .9159(4) .7016(3) 2.9(1)
C(52) .1445(5) 1.0009(4) .6511(4) 3.3(1)
C(53) .0490(7) 1.0825(5) .6810(5) 4.3(2)
C(54) -.0404(7) 1.0824(5) .7606(5) 4.6(2)
C(55) -.0389(7) .9972(5) .8086(5) 4.7(2)
C(56) .0543(6) .9143(5) .7806(4) 3.9(1)
H(1) .636 .7038 .6901 8.3
H(2) .7491 .8407 .9028 8
H(3) .7108 .7035 .9965 9.6
H(4) .6428 .4929 .8716 9.9
H(5) .5721 .4882 .6742 11.1
H(6) .5216 .684 1.1114 6.7
H(7) .6124 .8875 1.084 7
H(8) .316 .9247 .9773 6.2
H(9) .0609 .7612 .9555 5.8
H(10) .1941 .6203 1.0427 5.8
H(11) -0.0474 .5309 .8022 8.1
H(12) .0122 .5899 .6459 8
H(13) .2012 .4624 .5594 9
H(14) .2916 .3613 .6996 8.1
H(15) .147 .4173 .8538 7.2
H(16) .1089 .727 .4445 4.7
H(17) .2526 .7236 .2948 5.3
H(18) .5607 .7987 .347 5.7
H(19) .7133 .9169 .5507 7.9
H(20) .5962 .9191 .6977 6.4
H(21) .2161 .9894 .5946 4
H(22) .0447 1.1364 .6496 5.2
H(23) -0.1119 1.1391 .7805 5.5
H(24) -0.1202 .9833 .8507 5.7
H(25) .0435 .8416 .8046 4.6

loop_
_geom_angle_atom_site_label_1
_geom_angle_atom_site_label_2
_geom_angle_atom_site_label_3
_geom_angle
_geom_angle_publ_flag
C O Dy 170.6(3) yes
O C C(41) 120.0(4) yes
C(42) C(41) C 120.4(4) yes
C(52) C(51) C 120.8(4) yes
Cnt1 Dy Cnt2 117.1(3) yes
Cnt2 Dy Cnt3 117.7(4) yes
O Dy Cnt2 98.8(3) yes
O C C(51) 121.0(4) yes
C(51) C C(41) 118.8(3) yes
C(46) C(41) C 120.2(4) yes
C(56) C(51) C 119.6(4) yes
Cnt1 Dy Cnt3 118.1(3) yes
O Dy Cnt1 101.6(2) yes
O Dy Cnt3 96.3(3) yes
O Dy C(14) 125.3(2) no
O Dy C(34) 111.8(2) no
O Dy C(33) 82.5(2) no
O Dy C(12) 85.4(2) no
O Dy C(35) 119.6(2) no
O Dy C(25) 115.70(10) no
O Dy C(13) 115.0(2) no
O Dy C(32) 72.1(2) no
O Dy C(21) 121.8(2) no
O Dy C(31) 94.2(2) no
O Dy C(11) 78.4(2) no
O Dy C(24) 86.00(10) no
O Dy C(15) 101.2(3) no
O Dy C(22) 94.8(2) no
O Dy C(23) 73.80(10) no
C(14) Dy C(34) 78.1(3) no
C(14) Dy C(33) 94.4(4) no
C(14) Dy C(12) 48.3(2) no
C(14) Dy C(35) 94.5(3) no
C(14) Dy C(25) 112.8(3) no
C(14) Dy C(13) 28.7(3) no
C(14) Dy C(32) 122.3(3) no
C(14) Dy C(21) 90.7(3) no
C(14) Dy C(31) 122.6(3) no
C(14) Dy C(11) 46.9(2) no
C(14) Dy C(24) 139.5(3) no
C(33) Dy C(22) 165.2(2) no
C(33) Dy C(23) 137.9(3) no
C(12) Dy C(35) 142.1(2) no
C(12) Dy C(25) 119.7(2) no
C(12) Dy C(13) 29.6(2) no
C(12) Dy C(32) 140.0(3) no
C(12) Dy C(21) 90.7(3) no
C(12) Dy C(31) 164.8(2) no
C(12) Dy C(11) 28.3(2) no
C(12) Dy C(24) 122.4(2) no
C(12) Dy C(15) 47.0(2) no
C(12) Dy C(22) 76.0(2) no
C(12) Dy C(23) 94.4(2) no
C(35) Dy C(25) 77.0(2) no
C(35) Dy C(13) 119.2(3) no
C(35) Dy C(32) 47.6(2) no
C(35) Dy C(21) 97.6(2) no
C(35) Dy C(31) 28.9(2) no
C(35) Dy C(11) 123.6(3) no
C(35) Dy C(24) 89.4(2) no
C(35) Dy C(15) 97.5(3) no
C(35) Dy C(22) 124.6(2) no
C(35) Dy C(23) 118.6(2) no
C(25) Dy C(13) 102.2(2) no
C(25) Dy C(32) 99.9(2) no
C(25) Dy C(21) 29.3(2) no
C(14) Dy C(15) 27.8(3) no
C(14) Dy C(22) 99.0(3) no
C(14) Dy C(23) 127.7(3) no
C(34) Dy C(33) 29.3(2) no
C(34) Dy C(12) 119.3(2) no
C(34) Dy C(35) 28.1(2) no
C(34) Dy C(25) 104.4(2) no
C(34) Dy C(13) 106.7(3) no
C(34) Dy C(32) 47.6(2) no
C(34) Dy C(21) 120.1(3) no
C(34) Dy C(31) 46.9(2) no
C(34) Dy C(11) 96.2(3) no
C(34) Dy C(24) 116.7(2) no
C(34) Dy C(15) 72.3(2) no
C(34) Dy C(22) 149.5(3) no
C(34) Dy C(23) 145.8(2) no
C(33) Dy C(12) 118.1(3) no
C(33) Dy C(35) 47.4(2) no
C(33) Dy C(25) 120.2(2) no
C(33) Dy C(13) 121.5(3) no
C(33) Dy C(32) 28.5(2) no
C(33) Dy C(21) 144.9(2) no
C(33) Dy C(31) 46.9(2) no
C(33) Dy C(11) 89.9(3) no
C(33) Dy C(24) 116.9(2) no
C(33) Dy C(15) 76.6(3) no
C(25) Dy C(31) 74.1(2) no
C(25) Dy C(11) 147.2(2) no
C(25) Dy C(24) 29.7(2) no
C(25) Dy C(15) 140.5(3) no
C(25) Dy C(22) 48.2(2) no
C(25) Dy C(23) 48.4(2) no
C(13) Dy C(32) 150.0(3) no
C(13) Dy C(21) 73.9(2) no
C(13) Dy C(31) 148.1(3) no
C(13) Dy C(11) 46.7(2) no
C(13) Dy C(24) 119.7(2) no
C(13) Dy C(15) 46.1(3) no
C(13) Dy C(22) 72.9(3) no
C(13) Dy C(23) 100.1(3) no
C(32) Dy C(21) 129.1(3) no
C(32) Dy C(31) 28.5(2) no
C(32) Dy C(11) 112.8(3) no
C(32) Dy C(24) 89.2(2) no
C(32) Dy C(15) 104.7(3) no
C(32) Dy C(22) 137.0(3) no
C(32) Dy C(23) 109.7(2) no
C(21) Dy C(31) 102.2(2) no
C(21) Dy C(11) 117.9(2) no
C(21) Dy C(24) 48.9(2) no
C(21) Dy C(15) 117.5(3) no
C(21) Dy C(22) 29.5(2) no
C(21) Dy C(23) 48.6(2) no
C(31) Dy C(11) 136.9(3) no
C(31) Dy C(24) 72.7(2) no
C(31) Dy C(15) 118.6(2) no
C(31) Dy C(22) 119.2(2) no
C(31) Dy C(23) 100.1(2) no
C(11) Dy C(24) 146.9(2) no
C(11) Dy C(15) 28.2(2) no
C(11) Dy C(22) 103.8(3) no
C(11) Dy C(23) 117.7(2) no
C(24) Dy C(15) 165.7(3) no
C(24) Dy C(22) 48.3(2) no
C(24) Dy C(23) 29.2(2) no
C(15) Dy C(22) 118.2(2) no
C(15) Dy C(23) 141.3(2) no
C(22) Dy C(23) 29.2(2) no
C(12) C(11) C(15) 109.0(8) no
C(12) C(11) Dy 74.5(4) no
C(15) C(11) Dy 76.1(4) no
C(11) C(12) C(13) 105.5(7) no
C(11) C(12) Dy 77.2(4) no
C(13) C(12) Dy 75.5(3) no
C(35) C(31) Dy 74.8(3) no
C(33) C(32) C(31) 107.7(6) no
C(33) C(32) Dy 75.0(4) no
C(31) C(32) Dy 76.2(3) no
C(32) C(33) C(34) 107.8(6) no
C(32) C(33) Dy 76.5(4) no
C(34) C(33) Dy 75.3(4) no
C(35) C(34) C(33) 108.3(6) no
C(35) C(34) Dy 76.5(4) no
C(33) C(34) Dy 75.4(4) no
C(34) C(35) C(31) 107.8(6) no
C(34) C(35) Dy 75.4(4) no
C(31) C(35) Dy 76.2(3) no
C(42) C(41) C(46) 119.4(4) no
C(41) C(42) C(43) 119.8(4) no
C(44) C(43) C(42) 119.9(5) no
C(43) C(44) C(45) 120.9(5) no
C(44) C(45) C(46) 120.2(5) no
C(45) C(46) C(41) 119.8(5) no
C(52) C(51) C(56) 119.3(4) no
C(53) C(52) C(51) 119.4(4) no
C(52) C(53) C(54) 121.0(4) no
C(14) C(13) C(12) 108.3(8) no
C(14) C(13) Dy 74.8(4) no
C(12) C(13) Dy 74.9(4) no
C(15) C(14) C(13) 107.5(7) no
C(15) C(14) Dy 78.2(4) no
C(13) C(14) Dy 76.5(4) no
C(14) C(15) C(11) 109.5(9) no
C(14) C(15) Dy 73.9(5) no
C(11) C(15) Dy 75.7(4) no
C(25) C(21) C(22) 107.3(5) no
C(25) C(21) Dy 74.7(3) no
C(22) C(21) Dy 76.6(3) no
C(23) C(22) C(21) 108.3(6) no
C(23) C(22) Dy 75.6(3) no
C(21) C(22) Dy 74.0(3) no
C(24) C(23) C(22) 108.2(5) no
C(24) C(23) Dy 74.4(3) no
C(22) C(23) Dy 75.2(3) no
C(23) C(24) C(25) 107.1(5) no
C(23) C(24) Dy 76.3(3) no
C(25) C(24) Dy 74.0(3) no
C(21) C(25) C(24) 109.2(5) no
C(21) C(25) Dy 76.0(3) no
C(24) C(25) Dy 76.2(3) no
C(32) C(31) C(35) 108.3(6) no
C(32) C(31) Dy 75.2(3) no
C(55) C(54) C(53) 119.8(5) no
C(56) C(55) C(54) 120.8(5) no
C(55) C(56) C(51) 119.7(4) no
H(1) C(11) C(12) 124.76 no
H(1) C(11) C(15) 125.00 no
H(1) C(11) Dy 125.80 no
H(2) C(12) C(11) 126.48 no
H(2) C(12) C(13) 125.95 no
H(2) C(12) Dy 125.63 no
H(3) C(13) C(14) 126.83 no
H(3) C(13) C(12) 121.39 no
H(3) C(13) Dy 99.60 no
H(4) C(14) C(15) 129.31 no
H(4) C(14) C(13) 121.43 no
H(4) C(14) Dy 123.25 no
H(5) C(15) C(14) 120.55 no
H(5) C(15) C(11) 129.28 no
H(5) C(15) Dy 123.99 no
H(6) C(21) C(25) 125.77 no
H(6) C(21) C(22) 125.71 no
H(6) C(21) Dy 104.96 no
H(7) C(22) C(23) 128.38 no
H(7) C(22) C(21) 121.87 no
H(7) C(22) Dy 105.89 no
H(8) C(23) C(24) 118.50 no
H(8) C(23) C(22) 132.12 no
H(8) C(23) Dy 106.49 no
H(9) C(24) C(23) 126.23 no
H(9) C(24) C(25) 126.69 no
H(19) C(45) C(46) 114.12 no
H(20) C(46) C(45) 116.98 no
H(20) C(46) C(41) 123.24 no
H(21) C(52) C(53) 130.39 no
H(21) C(52) C(51) 110.24 no
H(22) C(53) C(52) 120.24 no
H(22) C(53) C(54) 118.72 no
H(23) C(54) C(55) 118.82 no
H(23) C(54) C(53) 121.29 no
H(24) C(55) C(56) 117.27 no
H(24) C(55) C(54) 120.89 no
H(25) C(56) C(55) 122.25 no
H(25) C(56) C(51) 117.36 no
H(9) C(24) Dy 114.64 no
H(10) C(25) C(21) 125.60 no
H(10) C(25) C(24) 125.24 no
H(10) C(25) Dy 114.98 no
H(11) C(31) C(32) 124.82 no
H(11) C(31) C(35) 125.95 no
H(11) C(31) Dy 124.65 no
H(12) C(32) C(33) 127.86 no
H(12) C(32) C(31) 124.37 no
H(12) C(32) Dy 112.59 no
H(13) C(33) C(32) 128.37 no
H(13) C(33) C(34) 122.81 no
H(13) C(33) Dy 123.22 no
H(14) C(34) C(35) 118.76 no
H(14) C(34) C(33) 132.92 no
H(14) C(34) Dy 115.33 no
H(15) C(35) C(34) 131.78 no
H(15) C(35) C(31) 120.05 no
H(15) C(35) Dy 109.28 no
H(16) C(42) C(41) 120.14 no
H(16) C(42) C(43) 119.94 no
H(17) C(43) C(44) 119.20 no
H(17) C(43) C(42) 119.80 no
H(18) C(44) C(43) 125.80 no
H(18) C(44) C(45) 112.81 no
H(19) C(45) C(44) 125.12 no

loop_
_geom_bond_atom_site_label_1
_geom_bond_atom_site_label_2
_geom_bond_distance
_geom_bond_publ_flag
Dy O 2.384(3) yes
Dy C(11) 2.749(6) yes
Dy C(12) 2.717(6) yes
Dy C(13) 2.724(6) yes
Dy C(14) 2.702(7) yes
Dy C(15) 2.753(7) yes
Dy C(31) 2.737(6) yes
Dy C(33) 2.708(6) yes
Dy C(35) 2.720(6) yes
Dy Cnt2 2.4820(10) yes
O C 1.227(5) yes
Dy C(21) 2.737(5) yes
Dy C(22) 2.770(6) yes
Dy C(23) 2.774(5) yes
Dy C(24) 2.750(5) yes
Dy C(25) 2.721(5) yes
Dy C(32) 2.726(6) yes
Dy C(34) 2.707(6) yes
Dy Cnt1 2.471(2) yes
Dy Cnt3 2.4650(10) yes
C C(51) 1.470(6) yes
C C(41) 1.491(6) yes
C(11) C(12) 1.340(10) no
C(11) C(15) 1.340(10) no
C(12) C(13) 1.390(10) no
C(13) C(14) 1.350(10) no
C(14) C(15) 1.310(10) no
C(21) C(25) 1.382(9) no
C(21) C(22) 1.401(9) no
C(22) C(23) 1.400(10) no
C(23) C(24) 1.395(8) no
C(24) C(25) 1.405(8) no
C(31) C(32) 1.350(10) no
C(31) C(35) 1.360(10) no
C(32) C(33) 1.340(10) no
C(33) C(34) 1.370(10) no
C(34) C(35) 1.320(10) no
C(41) C(42) 1.380(6) no
C(41) C(46) 1.380(7) no
C(42) C(43) 1.386(7) no
C(43) C(44) 1.346(8) no
C(44) C(45) 1.363(8) no
C(45) C(46) 1.372(8) no
C(51) C(52) 1.395(6) no
C(51) C(56) 1.403(6) no
C(52) C(53) 1.373(7) no
C(53) C(54) 1.374(8) no
C(54) C(55) 1.373(8) no
C(55) C(56) 1.368(7) no
